data_7039166
loop_
_publ_author_name
'Liu, Ya-Hui'
'Lu, Li-Ping'
'Zhu, Miao-Li'
'Feng, Si-Si'
'Su, Feng'

_publ_section_title
;
 A new family of 1D, 2D and 3D frameworks aggregated from Ni5, Ni4 and Ni7
 building units: synthesis, structure, and magnetism.
;
_journal_issue 22
_journal_name_full 'Dalton transactions (Cambridge, England : 2003)'
_journal_page_first 9267
_journal_page_last 9278
_journal_paper_doi 10.1039/c5dt04953a
_journal_volume 45
_journal_year 2016
_chemical_formula_sum 'C60 H58 Ni5 O38'
_chemical_formula_weight 1680.61
_chemical_name_systematic
; 
 ? 
;
_space_group_IT_number 2
_symmetry_space_group_name_Hall '-P 1'
_symmetry_space_group_name_H-M 'P -1'
_atom_sites_solution_hydrogens geom
_atom_sites_solution_primary direct
_atom_sites_solution_secondary difmap
_audit_creation_method SHELXL-97
_audit_update_record
;
2015-04-21 deposited with the CCDC.
2016-04-29 downloaded from the CCDC.
;
_cell_angle_alpha 90.927(5)
_cell_angle_beta 93.857(5)
_cell_angle_gamma 107.518(5)
_cell_formula_units_Z 1
_cell_length_a 7.812(3)
_cell_length_b 11.688(4)
_cell_length_c 17.770(6)
_cell_measurement_temperature 298(2)
_cell_volume 1542.6(10)
_computing_structure_refinement 'SHELXL-97 (Sheldrick, 2008)'
_computing_structure_solution 'SHELXS-97 (Sheldrick, 2008)'
_diffrn_ambient_temperature 298(2)
_diffrn_measured_fraction_theta_full 0.986
_diffrn_measured_fraction_theta_max 0.986
_diffrn_radiation_monochromator graphite
_diffrn_radiation_source 'fine-focus sealed tube'
_diffrn_radiation_type MoK\a
_diffrn_radiation_wavelength 0.71073
_diffrn_reflns_av_R_equivalents 0.0571
_diffrn_reflns_av_sigmaI/netI 0.0670
_diffrn_reflns_limit_h_max 9
_diffrn_reflns_limit_h_min -9
_diffrn_reflns_limit_k_max 13
_diffrn_reflns_limit_k_min -13
_diffrn_reflns_limit_l_max 21
_diffrn_reflns_limit_l_min -21
_diffrn_reflns_number 15903
_diffrn_reflns_theta_full 25.00
_diffrn_reflns_theta_max 25.00
_diffrn_reflns_theta_min 1.83
_exptl_absorpt_coefficient_mu 1.608
_exptl_absorpt_correction_T_max 0.7392
_exptl_absorpt_correction_T_min 0.6892
_exptl_crystal_density_diffrn 1.809
_exptl_crystal_density_method 'not measured'
_exptl_crystal_F_000 862
_exptl_crystal_size_max 0.25
_exptl_crystal_size_mid 0.20
_exptl_crystal_size_min 0.20
_refine_diff_density_max 1.968
_refine_diff_density_min -1.434
_refine_diff_density_rms 0.194
_refine_ls_extinction_method none
_refine_ls_goodness_of_fit_ref 1.124
_refine_ls_hydrogen_treatment mixed
_refine_ls_matrix_type full
_refine_ls_number_parameters 469
_refine_ls_number_reflns 5357
_refine_ls_number_restraints 36
_refine_ls_restrained_S_all 1.129
_refine_ls_R_factor_all 0.1143
_refine_ls_R_factor_gt 0.0978
_refine_ls_shift/su_max 0.000
_refine_ls_shift/su_mean 0.000
_refine_ls_structure_factor_coef Fsqd
_refine_ls_weighting_details 'calc w=1/[\s^2^(Fo^2^)+(0.0001P)^2^+62.6455P] where P=(Fo^2^+2Fc^2^)/3'
_refine_ls_weighting_scheme calc
_refine_ls_wR_factor_gt 0.2494
_refine_ls_wR_factor_ref 0.2570
_reflns_number_gt 4403
_reflns_number_total 5357
_reflns_threshold_expression >2sigma(I)
_cod_data_source_file c5dt04953a2.cif
_cod_data_source_block zl55-2
_cod_depositor_comments 'Adding full bibliography for 7039166--7039168.cif.'
_cod_original_cell_volume 1542.6(9)
_cod_database_code 7039166

loop_
_symmetry_equiv_pos_as_xyz
'x, y, z'
'-x, -y, -z'

loop_
_atom_site_label
_atom_site_type_symbol
_atom_site_fract_x
_atom_site_fract_y
_atom_site_fract_z
_atom_site_U_iso_or_equiv
_atom_site_adp_type
_atom_site_occupancy
_atom_site_symmetry_multiplicity
_atom_site_calc_flag
_atom_site_refinement_flags
Ni1 Ni 0.5000 0.5000 0.5000 0.0117(5) Uani 1 2 d S
Ni2 Ni 0.3130(2) 0.65870(14) 0.37118(9) 0.0171(4) Uani 1 1 d .
Ni3 Ni 0.2660(2) 0.24910(13) 0.60196(8) 0.0142(4) Uani 1 1 d .
O1 O 0.3024(11) 0.3951(7) 0.4210(4) 0.0170(18) Uani 1 1 d U
O2 O 0.3023(12) 0.4952(7) 0.3153(5) 0.0214(19) Uani 1 1 d .
O3 O 0.1098(13) -0.0367(8) 0.4285(5) 0.026(2) Uani 1 1 d U
O4 O -0.0820(12) -0.1380(8) 0.3348(5) 0.024(2) Uani 1 1 d .
O5 O -0.3666(18) 0.0435(10) -0.1348(6) 0.054(4) Uani 1 1 d .
H5 H -0.4136 0.0562 -0.1752 0.080 Uiso 1 1 calc R
O6 O -0.1610(18) 0.2125(12) -0.1577(6) 0.058(4) Uani 1 1 d .
O7 O 0.3039(11) 0.5221(7) 0.5650(4) 0.0156(17) Uani 1 1 d .
O8 O 0.2401(12) 0.3938(7) 0.6580(5) 0.0213(19) Uani 1 1 d .
O9 O 0.366(2) 0.9414(11) 0.6169(7) 0.064(4) Uani 1 1 d U
O10 O 0.4671(14) 1.0260(8) 0.7297(5) 0.030(2) Uani 1 1 d U
O11 O 0.5509(15) 0.6766(10) 1.1753(5) 0.040(3) Uani 1 1 d .
O12 O 0.292(2) 0.5260(11) 1.1636(6) 0.059(4) Uani 1 1 d .
H12 H 0.3018 0.5317 1.2099 0.088 Uiso 1 1 calc R
O13 O 0.4893(11) 0.3474(7) 0.5525(4) 0.0157(17) Uani 1 1 d .
H13A H 0.4858 0.3121 0.5119 0.024 Uiso 1 1 d R
O14 O 0.1247(13) 0.6769(10) 0.2919(6) 0.034(2) Uani 1 1 d .
H14A H 0.1257 0.7196 0.2556 0.051 Uiso 1 1 d R
H14B H 0.0193 0.6414 0.2984 0.051 Uiso 1 1 d R
O15 O 0.1117(13) 0.5743(9) 0.4384(5) 0.030(2) Uani 1 1 d .
H15A H 0.0058 0.5324 0.4352 0.046 Uiso 1 1 d R
H15B H 0.1509 0.5738 0.4826 0.046 Uiso 1 1 d R
O16 O 0.3228(13) 0.8184(9) 0.4297(7) 0.037(3) Uani 1 1 d .
H16A H 0.4253 0.8648 0.4356 0.056 Uiso 1 1 d R
H16B H 0.2573 0.8571 0.4135 0.056 Uiso 1 1 d R
O17 O 0.5327(11) 0.7594(7) 0.3135(5) 0.0186(18) Uani 1 1 d .
H17A H 0.5227 0.8254 0.3034 0.028 Uiso 1 1 d R
H17B H 0.5550 0.7293 0.2748 0.028 Uiso 1 1 d R
O18 O 0.0742(12) 0.2633(8) 0.5169(5) 0.023(2) Uani 1 1 d .
H18A H 0.1460 0.3040 0.4865 0.034 Uiso 1 1 d R
H18B H -0.0123 0.2719 0.5374 0.034 Uiso 1 1 d R
O19 O 0.3011(12) 0.1061(8) 0.5433(5) 0.027(2) Uani 1 1 d .
H19A H 0.2495 0.0670 0.5051 0.041 Uiso 1 1 d R
H19B H 0.3128 0.0585 0.5752 0.041 Uiso 1 1 d R
C1 C 0.0323(17) 0.1574(11) 0.1979(7) 0.020(3) Uani 1 1 d .
C2 C 0.1162(17) 0.2701(11) 0.2350(7) 0.020(3) Uani 1 1 d .
H2 H 0.1243 0.3395 0.2088 0.024 Uiso 1 1 calc R
C3 C 0.1866(16) 0.2801(10) 0.3092(7) 0.016(2) Uani 1 1 d .
C4 C 0.1691(17) 0.1770(11) 0.3481(7) 0.019(3) Uani 1 1 d .
H4 H 0.2214 0.1819 0.3971 0.023 Uiso 1 1 calc R
C5 C 0.0728(16) 0.0641(10) 0.3144(7) 0.017(2) Uani 1 1 d .
C6 C 0.0076(17) 0.0554(11) 0.2405(7) 0.021(3) Uani 1 1 d U
H6 H -0.0539 -0.0196 0.2183 0.025 Uiso 1 1 calc R
C7 C 0.2693(16) 0.3993(10) 0.3493(7) 0.016(2) Uani 1 1 d .
C8 C 0.0326(16) -0.0436(11) 0.3630(7) 0.018(3) Uani 1 1 d .
C9 C -0.0334(19) 0.1480(11) 0.1172(7) 0.022(3) Uani 1 1 d .
C10 C -0.179(2) 0.0539(12) 0.0888(8) 0.032(3) Uani 1 1 d .
H10 H -0.2350 -0.0067 0.1202 0.038 Uiso 1 1 calc R
C11 C -0.242(2) 0.0493(13) 0.0129(8) 0.034(4) Uani 1 1 d .
H11 H -0.3416 -0.0139 -0.0054 0.041 Uiso 1 1 calc R
C12 C -0.1613(19) 0.1354(13) -0.0343(7) 0.026(3) Uani 1 1 d .
C13 C -0.013(2) 0.2284(13) -0.0070(8) 0.035(4) Uani 1 1 d .
H13 H 0.0461 0.2864 -0.0395 0.042 Uiso 1 1 calc R
C14 C 0.049(2) 0.2358(13) 0.0673(8) 0.038(4) Uani 1 1 d .
H14 H 0.1468 0.3003 0.0851 0.045 Uiso 1 1 calc R
C15 C -0.226(2) 0.1341(13) -0.1152(8) 0.033(3) Uani 1 1 d .
C16 C 0.3521(18) 0.6757(11) 0.8168(7) 0.021(3) Uani 1 1 d .
C17 C 0.3066(18) 0.5794(11) 0.7655(7) 0.021(3) Uani 1 1 d .
H17 H 0.2783 0.5015 0.7823 0.025 Uiso 1 1 calc R
C18 C 0.3031(16) 0.5995(10) 0.6873(6) 0.015(2) Uani 1 1 d .
C19 C 0.3347(17) 0.7149(11) 0.6628(7) 0.020(3) Uani 1 1 d .
H19 H 0.3293 0.7278 0.6113 0.024 Uiso 1 1 calc R
C20 C 0.3746(19) 0.8125(11) 0.7141(7) 0.022(3) Uani 1 1 d .
C21 C 0.3852(17) 0.7922(11) 0.7905(7) 0.019(3) Uani 1 1 d .
H21 H 0.4149 0.8570 0.8250 0.022 Uiso 1 1 calc R
C22 C 0.2778(15) 0.4977(10) 0.6322(6) 0.013(2) Uani 1 1 d .
C23 C 0.406(2) 0.9362(12) 0.6861(8) 0.029(3) Uani 1 1 d U
C24 C 0.3653(19) 0.6571(11) 0.8988(7) 0.023(3) Uani 1 1 d .
C25 C 0.502(2) 0.7343(13) 0.9445(8) 0.033(3) Uani 1 1 d .
H25 H 0.5842 0.7981 0.9232 0.040 Uiso 1 1 calc R
C26 C 0.5215(19) 0.7193(12) 1.0214(7) 0.028(3) Uani 1 1 d .
H26 H 0.6149 0.7728 1.0511 0.033 Uiso 1 1 calc R
C27 C 0.401(2) 0.6243(12) 1.0538(7) 0.028(3) Uani 1 1 d .
C28 C 0.259(2) 0.5456(12) 1.0090(8) 0.033(4) Uani 1 1 d .
H28 H 0.1767 0.4826 1.0308 0.040 Uiso 1 1 calc R
C29 C 0.242(2) 0.5615(12) 0.9320(7) 0.030(3) Uani 1 1 d .
H29 H 0.1475 0.5087 0.9023 0.036 Uiso 1 1 calc R
C30 C 0.424(2) 0.6125(12) 1.1364(8) 0.029(3) Uani 1 1 d .

loop_
_atom_site_aniso_label
_atom_site_aniso_U_11
_atom_site_aniso_U_22
_atom_site_aniso_U_33
_atom_site_aniso_U_23
_atom_site_aniso_U_13
_atom_site_aniso_U_12
Ni1 0.0169(11) 0.0099(10) 0.0074(10) 0.0014(8) -0.0008(8) 0.0029(8)
Ni2 0.0194(8) 0.0152(8) 0.0151(8) 0.0006(6) 0.0004(6) 0.0029(6)
Ni3 0.0197(8) 0.0086(7) 0.0122(7) 0.0001(6) 0.0009(6) 0.0011(6)
O1 0.018(4) 0.015(4) 0.012(4) 0.001(3) -0.004(3) -0.004(3)
O2 0.031(5) 0.013(4) 0.016(4) 0.001(3) 0.001(4) 0.002(4)
O3 0.038(5) 0.017(4) 0.017(4) 0.008(3) -0.011(4) 0.002(4)
O4 0.032(5) 0.015(4) 0.019(5) 0.001(4) 0.000(4) 0.000(4)
O5 0.073(9) 0.039(7) 0.022(6) 0.010(5) -0.024(6) -0.018(6)
O6 0.066(8) 0.062(8) 0.021(6) 0.017(6) -0.014(5) -0.017(7)
O7 0.022(4) 0.015(4) 0.009(4) -0.005(3) 0.002(3) 0.005(3)
O8 0.031(5) 0.009(4) 0.021(5) 0.004(3) 0.006(4) 0.001(4)
O9 0.125(9) 0.035(6) 0.035(6) 0.004(5) -0.018(6) 0.035(6)
O10 0.051(6) 0.010(4) 0.026(5) 0.003(4) -0.005(4) 0.006(4)
O11 0.053(7) 0.045(6) 0.015(5) -0.003(4) 0.000(5) 0.005(5)
O12 0.100(11) 0.039(7) 0.011(5) 0.003(5) -0.002(6) -0.018(7)
O13 0.021(4) 0.017(4) 0.009(4) 0.000(3) -0.002(3) 0.007(4)
O14 0.028(5) 0.047(6) 0.029(5) 0.021(5) 0.004(4) 0.013(5)
O15 0.024(5) 0.039(6) 0.020(5) -0.003(4) 0.003(4) -0.003(4)
O16 0.022(5) 0.024(5) 0.064(7) -0.009(5) 0.002(5) 0.006(4)
O17 0.023(5) 0.013(4) 0.020(4) 0.002(3) 0.001(4) 0.006(4)
O18 0.021(5) 0.026(5) 0.023(5) 0.005(4) 0.003(4) 0.008(4)
O19 0.034(5) 0.021(5) 0.022(5) 0.002(4) -0.013(4) 0.004(4)
C1 0.021(6) 0.019(6) 0.018(6) 0.002(5) -0.002(5) 0.004(5)
C2 0.029(7) 0.015(6) 0.012(6) 0.005(5) -0.001(5) 0.000(5)
C3 0.019(6) 0.014(6) 0.013(6) -0.001(5) -0.004(5) 0.004(5)
C4 0.027(7) 0.017(6) 0.012(6) 0.003(5) 0.002(5) 0.003(5)
C5 0.023(6) 0.012(6) 0.014(6) 0.008(5) 0.005(5) 0.003(5)
C6 0.024(6) 0.011(5) 0.019(6) -0.004(4) -0.001(5) -0.005(4)
C7 0.018(6) 0.011(6) 0.015(6) 0.002(5) 0.000(5) -0.002(5)
C8 0.018(6) 0.016(6) 0.016(6) 0.002(5) -0.001(5) 0.002(5)
C9 0.036(8) 0.014(6) 0.016(6) 0.004(5) -0.001(5) 0.007(6)
C10 0.043(9) 0.017(7) 0.022(7) 0.008(5) -0.008(6) -0.007(6)
C11 0.041(9) 0.022(7) 0.023(7) 0.002(6) -0.007(6) -0.012(6)
C12 0.034(8) 0.032(8) 0.011(6) -0.003(5) -0.009(5) 0.011(6)
C13 0.046(9) 0.029(8) 0.015(7) 0.004(6) -0.007(6) -0.008(7)
C14 0.056(10) 0.026(8) 0.018(7) 0.001(6) -0.009(7) -0.005(7)
C15 0.050(10) 0.031(8) 0.015(7) 0.005(6) 0.001(6) 0.010(7)
C16 0.034(7) 0.013(6) 0.018(6) 0.006(5) 0.014(5) 0.006(5)
C17 0.036(8) 0.010(6) 0.014(6) 0.003(5) -0.001(5) 0.004(5)
C18 0.023(6) 0.015(6) 0.006(5) -0.001(4) 0.006(5) 0.006(5)
C19 0.029(7) 0.015(6) 0.014(6) 0.009(5) 0.002(5) 0.005(5)
C20 0.040(8) 0.011(6) 0.018(6) 0.002(5) 0.000(6) 0.012(6)
C21 0.028(7) 0.014(6) 0.013(6) -0.004(5) -0.006(5) 0.006(5)
C22 0.013(6) 0.012(6) 0.014(6) -0.004(5) -0.002(4) 0.004(5)
C23 0.048(7) 0.021(6) 0.020(6) -0.005(5) 0.000(5) 0.014(5)
C24 0.041(8) 0.020(6) 0.009(6) 0.002(5) -0.004(5) 0.012(6)
C25 0.047(9) 0.026(8) 0.019(7) 0.005(6) 0.005(6) -0.002(7)
C26 0.036(8) 0.021(7) 0.015(6) 0.005(5) -0.003(6) -0.007(6)
C27 0.052(9) 0.025(7) 0.008(6) -0.003(5) -0.003(6) 0.013(7)
C28 0.056(10) 0.019(7) 0.016(7) 0.008(5) 0.002(7) -0.003(7)
C29 0.048(9) 0.021(7) 0.012(6) 0.004(5) -0.002(6) -0.003(6)
C30 0.041(9) 0.020(7) 0.022(7) 0.000(6) 0.002(6) 0.003(6)

loop_
_atom_type_symbol
_atom_type_description
_atom_type_scat_dispersion_real
_atom_type_scat_dispersion_imag
_atom_type_scat_source
C C 0.0033 0.0016 'International Tables Vol C Tables 4.2.6.8 and 6.1.1.4'
H H 0.0000 0.0000 'International Tables Vol C Tables 4.2.6.8 and 6.1.1.4'
O O 0.0106 0.0060 'International Tables Vol C Tables 4.2.6.8 and 6.1.1.4'
Ni Ni 0.3393 1.1124 'International Tables Vol C Tables 4.2.6.8 and 6.1.1.4'

loop_
_geom_angle_atom_site_label_1
_geom_angle_atom_site_label_2
_geom_angle_atom_site_label_3
_geom_angle
_geom_angle_site_symmetry_1
_geom_angle_site_symmetry_3
O13 Ni1 O13 179.998(2) . 2_666
O13 Ni1 O7 89.2(3) . .
O13 Ni1 O7 90.8(3) 2_666 .
O13 Ni1 O7 90.8(3) . 2_666
O13 Ni1 O7 89.2(3) 2_666 2_666
O7 Ni1 O7 179.998(2) . 2_666
O13 Ni1 O1 92.9(3) . 2_666
O13 Ni1 O1 87.1(3) 2_666 2_666
O7 Ni1 O1 89.8(3) . 2_666
O7 Ni1 O1 90.2(3) 2_666 2_666
O13 Ni1 O1 87.1(3) . .
O13 Ni1 O1 92.9(3) 2_666 .
O7 Ni1 O1 90.2(3) . .
O7 Ni1 O1 89.8(3) 2_666 .
O1 Ni1 O1 179.999(1) 2_666 .
O13 Ni2 O14 175.8(4) 2_666 .
O13 Ni2 O15 93.7(4) 2_666 .
O14 Ni2 O15 89.7(4) . .
O13 Ni2 O16 84.9(4) 2_666 .
O14 Ni2 O16 92.8(4) . .
O15 Ni2 O16 86.4(4) . .
O13 Ni2 O17 82.0(3) 2_666 .
O14 Ni2 O17 94.4(4) . .
O15 Ni2 O17 173.1(4) . .
O16 Ni2 O17 87.8(4) . .
O13 Ni2 O2 94.1(3) 2_666 .
O14 Ni2 O2 88.3(4) . .
O15 Ni2 O2 92.3(4) . .
O16 Ni2 O2 178.3(4) . .
O17 Ni2 O2 93.4(3) . .
O8 Ni3 O4 90.4(4) . 2_556
O8 Ni3 O13 93.2(3) . .
O4 Ni3 O13 167.6(4) 2_556 .
O8 Ni3 O19 177.8(4) . .
O4 Ni3 O19 91.7(4) 2_556 .
O13 Ni3 O19 84.6(4) . .
O8 Ni3 O18 90.4(4) . .
O4 Ni3 O18 94.6(4) 2_556 .
O13 Ni3 O18 97.3(3) . .
O19 Ni3 O18 89.9(4) . .
O8 Ni3 O17 88.9(4) . 2_666
O4 Ni3 O17 87.5(3) 2_556 2_666
O13 Ni3 O17 80.7(3) . 2_666
O19 Ni3 O17 90.6(3) . 2_666
O18 Ni3 O17 177.8(3) . 2_666
C7 O1 Ni1 134.1(7) . .
C7 O2 Ni2 121.3(8) . .
C8 O4 Ni3 121.8(8) . 2_556
C15 O5 H5 109.5 . .
C22 O7 Ni1 129.9(8) . .
C22 O8 Ni3 124.1(8) . .
C30 O12 H12 109.5 . .
Ni2 O13 Ni1 120.5(4) 2_666 .
Ni2 O13 Ni3 101.7(3) 2_666 .
Ni1 O13 Ni3 122.6(4) . .
Ni2 O13 H13A 115.8 2_666 .
Ni1 O13 H13A 90.8 . .
Ni3 O13 H13A 104.9 . .
Ni2 O14 H14A 134.9 . .
Ni2 O14 H14B 116.9 . .
H14A O14 H14B 107.7 . .
Ni2 O15 H15A 140.6 . .
Ni2 O15 H15B 111.5 . .
H15A O15 H15B 107.2 . .
Ni2 O16 H16A 112.3 . .
Ni2 O16 H16B 118.6 . .
H16A O16 H16B 107.2 . .
Ni2 O17 Ni3 95.7(3) . 2_666
Ni2 O17 H17A 111.0 . .
Ni3 O17 H17A 118.4 2_666 .
Ni2 O17 H17B 117.9 . .
Ni3 O17 H17B 106.3 2_666 .
H17A O17 H17B 107.7 . .
Ni3 O18 H18A 98.3 . .
Ni3 O18 H18B 107.8 . .
H18A O18 H18B 134.5 . .
Ni3 O19 H19A 133.2 . .
Ni3 O19 H19B 105.8 . .
H19A O19 H19B 107.7 . .
C6 C1 C2 117.7(11) . .
C6 C1 C9 121.0(11) . .
C2 C1 C9 121.2(11) . .
C3 C2 C1 121.9(11) . .
C3 C2 H2 119.1 . .
C1 C2 H2 119.1 . .
C4 C3 C2 118.6(11) . .
C4 C3 C7 119.4(10) . .
C2 C3 C7 121.9(11) . .
C3 C4 C5 120.6(11) . .
C3 C4 H4 119.7 . .
C5 C4 H4 119.7 . .
C6 C5 C4 120.0(11) . .
C6 C5 C8 121.4(11) . .
C4 C5 C8 118.4(10) . .
C5 C6 C1 120.9(11) . .
C5 C6 H6 119.6 . .
C1 C6 H6 119.5 . .
O2 C7 O1 123.1(11) . .
O2 C7 C3 121.9(11) . .
O1 C7 C3 115.0(10) . .
O4 C8 O3 123.3(11) . .
O4 C8 C5 116.3(10) . .
O3 C8 C5 120.4(11) . .
C10 C9 C14 117.7(12) . .
C10 C9 C1 121.5(11) . .
C14 C9 C1 120.8(12) . .
C9 C10 C11 120.4(12) . .
C9 C10 H10 119.8 . .
C11 C10 H10 119.8 . .
C12 C11 C10 120.9(12) . .
C12 C11 H11 119.5 . .
C10 C11 H11 119.5 . .
C11 C12 C13 119.3(12) . .
C11 C12 C15 122.5(13) . .
C13 C12 C15 118.3(13) . .
C14 C13 C12 120.6(13) . .
C14 C13 H13 119.7 . .
C12 C13 H13 119.7 . .
C13 C14 C9 121.1(13) . .
C13 C14 H14 119.5 . .
C9 C14 H14 119.5 . .
O6 C15 O5 122.9(13) . .
O6 C15 C12 123.8(14) . .
O5 C15 C12 113.2(12) . .
C17 C16 C21 119.3(11) . .
C17 C16 C24 120.8(11) . .
C21 C16 C24 119.9(11) . .
C16 C17 C18 119.9(11) . .
C16 C17 H17 120.0 . .
C18 C17 H17 120.0 . .
C19 C18 C17 119.6(11) . .
C19 C18 C22 120.3(10) . .
C17 C18 C22 119.9(11) . .
C18 C19 C20 121.0(11) . .
C18 C19 H19 119.5 . .
C20 C19 H19 119.5 . .
C21 C20 C19 118.8(11) . .
C21 C20 C23 121.3(11) . .
C19 C20 C23 119.9(11) . .
C20 C21 C16 121.3(11) . .
C20 C21 H21 119.4 . .
C16 C21 H21 119.4 . .
O7 C22 O8 125.3(11) . .
O7 C22 C18 117.6(10) . .
O8 C22 C18 117.0(10) . .
O10 C23 O9 123.8(13) . .
O10 C23 C20 121.0(12) . .
O9 C23 C20 115.1(12) . .
C25 C24 C29 118.5(12) . .
C25 C24 C16 119.8(12) . .
C29 C24 C16 121.7(12) . .
C24 C25 C26 121.8(13) . .
C24 C25 H25 119.1 . .
C26 C25 H25 119.1 . .
C27 C26 C25 119.7(13) . .
C27 C26 H26 120.1 . .
C25 C26 H26 120.1 . .
C26 C27 C28 119.8(12) . .
C26 C27 C30 118.2(12) . .
C28 C27 C30 121.9(13) . .
C29 C28 C27 119.9(13) . .
C29 C28 H28 120.0 . .
C27 C28 H28 120.0 . .
C28 C29 C24 120.3(13) . .
C28 C29 H29 119.9 . .
C24 C29 H29 119.9 . .
O11 C30 O12 123.5(13) . .
O11 C30 C27 122.5(13) . .
O12 C30 C27 114.0(12) . .

loop_
_geom_bond_atom_site_label_1
_geom_bond_atom_site_label_2
_geom_bond_distance
_geom_bond_site_symmetry_2
Ni1 O13 2.008(8) .
Ni1 O13 2.008(8) 2_666
Ni1 O7 2.052(8) .
Ni1 O7 2.052(8) 2_666
Ni1 O1 2.090(8) 2_666
Ni1 O1 2.090(8) .
Ni2 O13 2.004(8) 2_666
Ni2 O14 2.028(10) .
Ni2 O15 2.057(9) .
Ni2 O16 2.100(10) .
Ni2 O17 2.107(9) .
Ni2 O2 2.116(9) .
Ni3 O8 2.019(9) .
Ni3 O4 2.039(9) 2_556
Ni3 O13 2.042(8) .
Ni3 O19 2.053(10) .
Ni3 O18 2.100(9) .
Ni3 O17 2.126(9) 2_666
O1 C7 1.288(14) .
O2 C7 1.249(14) .
O3 C8 1.264(15) .
O4 C8 1.264(15) .
O4 Ni3 2.039(9) 2_556
O5 C15 1.299(18) .
O5 H5 0.8200 .
O6 C15 1.208(18) .
O7 C22 1.249(14) .
O8 C22 1.262(14) .
O9 C23 1.255(18) .
O10 C23 1.245(16) .
O11 C30 1.211(18) .
O12 C30 1.330(18) .
O12 H12 0.8200 .
O13 Ni2 2.004(8) 2_666
O13 H13A 0.8199 .
O14 H14A 0.8201 .
O14 H14B 0.8200 .
O15 H15A 0.8223 .
O15 H15B 0.8235 .
O16 H16A 0.8200 .
O16 H16B 0.8200 .
O17 Ni3 2.126(8) 2_666
O17 H17A 0.8201 .
O17 H17B 0.8200 .
O18 H18A 0.8501 .
O18 H18B 0.8200 .
O19 H19A 0.8201 .
O19 H19B 0.8200 .
C1 C6 1.393(17) .
C1 C2 1.411(17) .
C1 C9 1.481(17) .
C2 C3 1.383(17) .
C2 H2 0.9300 .
C3 C4 1.375(17) .
C3 C7 1.493(16) .
C4 C5 1.408(17) .
C4 H4 0.9300 .
C5 C6 1.368(17) .
C5 C8 1.504(16) .
C6 H6 0.9300 .
C9 C10 1.382(19) .
C9 C14 1.401(19) .
C10 C11 1.399(19) .
C10 H10 0.9300 .
C11 C12 1.353(19) .
C11 H11 0.9300 .
C12 C13 1.383(19) .
C12 C15 1.490(18) .
C13 C14 1.367(19) .
C13 H13 0.9300 .
C14 H14 0.9300 .
C16 C17 1.381(17) .
C16 C21 1.402(17) .
C16 C24 1.478(17) .
C17 C18 1.412(16) .
C17 H17 0.9300 .
C18 C19 1.380(17) .
C18 C22 1.486(15) .
C19 C20 1.394(18) .
C19 H19 0.9300 .
C20 C21 1.382(17) .
C20 C23 1.491(18) .
C21 H21 0.9300 .
C24 C25 1.38(2) .
C24 C29 1.407(19) .
C25 C26 1.384(19) .
C25 H25 0.9300 .
C26 C27 1.382(19) .
C26 H26 0.9300 .
C27 C28 1.40(2) .
C27 C30 1.480(18) .
C28 C29 1.387(18) .
C28 H28 0.9300 .
C29 H29 0.9300 .

loop_
_geom_hbond_atom_site_label_D
_geom_hbond_atom_site_label_H
_geom_hbond_atom_site_label_A
_geom_hbond_distance_DH
_geom_hbond_distance_HA
_geom_hbond_distance_DA
_geom_hbond_angle_DHA
_geom_hbond_site_symmetry_A
O19 H19B O9 0.82 1.71 2.499(14) 160.8 1_545
O19 H19A O3 0.82 1.86 2.676(12) 171.3 .
O18 H18B O16 0.82 2.45 3.174(13) 147.5 2_566
O18 H18B O15 0.82 2.21 2.848(13) 134.9 2_566
O18 H18A O1 0.85 1.85 2.700(12) 179.0 .
O17 H17B O11 0.82 1.86 2.653(13) 163.2 1_554
O17 H17A O10 0.82 1.82 2.636(12) 169.9 2_676
O16 H16B O3 0.82 1.96 2.708(14) 151.8 1_565
O16 H16A O19 0.82 2.07 2.807(14) 149.8 2_666
O15 H15B O7 0.82 2.04 2.797(13) 152.4 .
O15 H15A O7 0.82 2.31 3.096(13) 160.3 2_566
O14 H14B O8 0.82 2.14 2.923(13) 158.8 2_566
O14 H14A O6 0.82 1.93 2.722(14) 162.9 2_565
O12 H12 O2 0.82 1.93 2.723(13) 163.3 1_556
O5 H5 O10 0.82 1.85 2.632(13) 159.3 1_444
